data_2201035
loop_
_publ_author_name
'Zhu, Miaoli'
'Lu, Liping'
'Yang, Pin'
'Jin, Xianglin'

_publ_section_title
;
 Bis(1,1-dimethylbiguanido)nickel(II)
;
_journal_issue 6
_journal_name_full 'Acta Crystallographica Section E'
_journal_page_first m272
_journal_page_last m274
_journal_paper_doi 10.1107/S1600536802007869
_journal_volume 58
_journal_year 2002
_chemical_formula_iupac '[Ni (C4 H10 N5)2]'
_chemical_formula_moiety '(Ni 2+), (C4 H10 N5 1-)2'
_chemical_formula_sum 'C8 H20 N10 Ni'
_chemical_formula_weight 315.05
_chemical_name_common Bis(1,1-dimethylbiguand)nickel(II)
_chemical_name_systematic
;
Bis(1,1-dimethylbiguande)nickel(II)
;
_space_group_IT_number 14
_symmetry_cell_setting monoclinic
_symmetry_space_group_name_Hall '-P 2ybc'
_symmetry_space_group_name_H-M 'P 1 21/c 1'
_atom_sites_solution_hydrogens 'hydrogen atoms are generated by HFIX instructions'
_atom_sites_solution_primary direct
_atom_sites_solution_secondary difmap
_audit_creation_method SHELXL-97
_cell_angle_alpha 90.00
_cell_angle_beta 97.05(3)
_cell_angle_gamma 90.00
_cell_formula_units_Z 2
_cell_length_a 6.4120(10)
_cell_length_b 9.032(2)
_cell_length_c 11.239(2)
_cell_measurement_reflns_used 1564
_cell_measurement_temperature 173(2)
_cell_measurement_theta_max 27.5
_cell_measurement_theta_min 2.9
_cell_volume 646.0(2)
_computing_cell_refinement
;
MSC/AFC Diffractometer Control Software
;
_computing_data_collection
;
MSC/AFC Diffractometer Control Software
(Molecular Structure Corporation, 1994)
;
_computing_data_reduction
;
SHELXS97 (Sheldrick, 1997)
;
_computing_molecular_graphics
;
XP (Siemens, 1990)
;
_computing_publication_material
;
SHELXL97
;
_computing_structure_refinement
;
SHELXL97 (Sheldrick, 1997)
;
_computing_structure_solution
;
SHELXS97
;
_diffrn_ambient_temperature 173(2)
_diffrn_detector_area_resol_mean '100x100 microns'
_diffrn_measured_fraction_theta_full 0.983
_diffrn_measured_fraction_theta_max 0.983
_diffrn_measurement_device_type 'Rigaku R-AXIS RAPID IP'
_diffrn_measurement_method Oscillation
_diffrn_radiation_monochromator graphite
_diffrn_radiation_source 'fine-focus sealed tube'
_diffrn_radiation_type MoK\a
_diffrn_radiation_wavelength 0.71073
_diffrn_reflns_av_R_equivalents 0.039
_diffrn_reflns_av_sigmaI/netI 0.0364
_diffrn_reflns_limit_h_max 8
_diffrn_reflns_limit_h_min 0
_diffrn_reflns_limit_k_max 11
_diffrn_reflns_limit_k_min 0
_diffrn_reflns_limit_l_max 14
_diffrn_reflns_limit_l_min -14
_diffrn_reflns_number 1564
_diffrn_reflns_theta_full 27.5
_diffrn_reflns_theta_max 27.5
_diffrn_reflns_theta_min 2.9
_diffrn_standards_decay_% no
_diffrn_standards_interval_count no
_diffrn_standards_interval_time 'no standards in IP'
_diffrn_standards_number no
_exptl_absorpt_coefficient_mu 1.508
_exptl_absorpt_correction_T_max 0.740
_exptl_absorpt_correction_T_min 0.540
_exptl_absorpt_correction_type empirical
_exptl_absorpt_process_details '(ABSCOR; Higashi, 1995)'
_exptl_crystal_colour Orange
_exptl_crystal_density_diffrn 1.620
_exptl_crystal_density_method 'not measured'
_exptl_crystal_description Block
_exptl_crystal_F_000 332
_exptl_crystal_size_max 0.40
_exptl_crystal_size_mid 0.30
_exptl_crystal_size_min 0.20
_refine_diff_density_max 0.39
_refine_diff_density_min -0.55
_refine_ls_extinction_method none
_refine_ls_goodness_of_fit_ref 1.030
_refine_ls_hydrogen_treatment mixed
_refine_ls_matrix_type full
_refine_ls_number_parameters 102
_refine_ls_number_reflns 1467
_refine_ls_number_restraints 0
_refine_ls_restrained_S_all 1.030
_refine_ls_R_factor_all 0.042
_refine_ls_R_factor_gt 0.030
_refine_ls_shift/su_max 0.001
_refine_ls_shift/su_mean 0.000
_refine_ls_structure_factor_coef Fsqd
_refine_ls_weighting_details 'w = 1/[\s^2^(Fo^2^)+(0.0409P)^2^] where P = (Fo^2^+2Fc^2^)/3'
_refine_ls_weighting_scheme calc
_refine_ls_wR_factor_gt 0.069
_refine_ls_wR_factor_ref 0.072
_reflns_number_gt 1159
_reflns_number_total 1494
_reflns_threshold_expression I>2\s(I)
_cod_data_source_file bt6135.cif
_cod_data_source_block I
_cod_depositor_comments
;
The following automatic conversions were performed:
'_symmetry_cell_setting' value 'Monoclinic' changed to 'monoclinic'
according to '/home/saulius/struct/CIF-dictionaries/cif_core.dic'
dictionary named 'cif_core.dic' version 2.4.1 from 2010-06-29.

Automatic conversion script
Id: cif_fix_enum 1527 2010-12-29 10:47:43Z saulius 

The following automatic conversions were performed:

'_symmetry_cell_setting' value 'Monoclinic' changed to 'monoclinic'
according to /home/saulius/struct/CIF-dictionaries/cif_core.dic
dictionary named 'cif_core.dic' version 2.4.1 from 2010-06-29.

Automatic conversion script
Id: cif_fix_values 1715 2011-07-08 13:25:40Z adriana 
;
_cod_original_sg_symbol_H-M 'P 21/c'
_cod_database_code 2201035
_cod_database_fobs_code 2201035

loop_
_symmetry_equiv_pos_as_xyz
'x, y, z'
'-x, y+1/2, -z+1/2'
'-x, -y, -z'
'x, -y-1/2, z-1/2'

loop_
_atom_site_label
_atom_site_fract_x
_atom_site_fract_y
_atom_site_fract_z
_atom_site_U_iso_or_equiv
_atom_site_adp_type
_atom_site_calc_flag
_atom_site_refinement_flags
_atom_site_occupancy
_atom_site_disorder_assembly
_atom_site_disorder_group
_atom_site_type_symbol
Ni1 0.5000 0.0000 0.0000 0.01623(12) Uani d S 1 . . Ni
N1 0.4634(2) 0.00804(18) 0.16042(15) 0.0199(3) Uani d . 1 . . N
N2 0.7070(3) 0.14347(19) 0.02827(15) 0.0208(4) Uani d . 1 . . N
N3 0.9247(3) 0.32489(19) 0.12657(14) 0.0226(4) Uani d . 1 . . N
N4 0.6763(2) 0.21581(18) 0.22815(14) 0.0191(4) Uani d . 1 . . N
N5 0.4849(3) 0.0950(2) 0.35585(16) 0.0274(4) Uani d . 1 . . N
C1 0.5382(3) 0.1054(2) 0.24156(17) 0.0180(4) Uani d . 1 . . C
C2 0.7654(3) 0.2216(2) 0.12635(17) 0.0183(4) Uani d . 1 . . C
C3 1.0568(3) 0.3188(3) 0.03008(19) 0.0301(5) Uani d . 1 . . C
H3A 1.1246 0.2216 0.0300 0.045 Uiso calc R 1 . . H
H3B 1.1645 0.3961 0.0423 0.045 Uiso calc R 1 . . H
H3C 0.9701 0.3347 -0.0469 0.045 Uiso calc R 1 . . H
C4 1.0354(3) 0.3761(2) 0.24075(19) 0.0287(5) Uani d . 1 . . C
H4A 0.9343 0.3902 0.2985 0.043 Uiso calc R 1 . . H
H4B 1.1058 0.4701 0.2285 0.043 Uiso calc R 1 . . H
H4C 1.1400 0.3021 0.2717 0.043 Uiso calc R 1 . . H
H11 0.399(5) -0.056(4) 0.194(3) 0.080 Uiso d . 1 . . H
H12 0.784(5) 0.156(3) -0.023(3) 0.080 Uiso d . 1 . . H
H15A 0.519(5) 0.174(4) 0.396(3) 0.080 Uiso d . 1 . . H
H15B 0.378(6) 0.047(4) 0.363(3) 0.080 Uiso d . 1 . . H

loop_
_atom_site_aniso_label
_atom_site_aniso_U_11
_atom_site_aniso_U_22
_atom_site_aniso_U_33
_atom_site_aniso_U_12
_atom_site_aniso_U_13
_atom_site_aniso_U_23
Ni1 0.01645(17) 0.01617(19) 0.01637(19) -0.00273(14) 0.00321(12) -0.00093(14)
N1 0.0190(7) 0.0204(8) 0.0208(8) -0.0047(7) 0.0042(6) -0.0008(7)
N2 0.0224(8) 0.0228(9) 0.0180(8) -0.0048(7) 0.0056(6) -0.0019(7)
N3 0.0223(8) 0.0274(9) 0.0188(8) -0.0091(7) 0.0061(6) -0.0028(7)
N4 0.0188(8) 0.0185(8) 0.0203(9) -0.0005(6) 0.0041(6) -0.0025(7)
N5 0.0318(10) 0.0295(10) 0.0230(10) -0.0092(8) 0.0115(8) -0.0061(8)
C1 0.0166(9) 0.0191(9) 0.0186(9) 0.0031(7) 0.0036(7) -0.0004(8)
C2 0.0161(9) 0.0150(9) 0.0238(10) 0.0006(7) 0.0023(7) 0.0020(8)
C3 0.0290(11) 0.0330(12) 0.0303(12) -0.0123(9) 0.0118(9) -0.0048(10)
C4 0.0237(10) 0.0364(12) 0.0253(11) -0.0131(9) 0.0006(8) -0.0033(10)

loop_
_atom_type_symbol
_atom_type_description
_atom_type_scat_dispersion_real
_atom_type_scat_dispersion_imag
_atom_type_scat_source
C C 0.0033 0.0016 'International Tables Vol C Tables 4.2.6.8 and 6.1.1.4'
H H 0.0000 0.0000 'International Tables Vol C Tables 4.2.6.8 and 6.1.1.4'
N N 0.0061 0.0033 'International Tables Vol C Tables 4.2.6.8 and 6.1.1.4'
Ni Ni 0.3393 1.1124 'International Tables Vol C Tables 4.2.6.8 and 6.1.1.4'

loop_
_geom_angle_atom_site_label_1
_geom_angle_atom_site_label_2
_geom_angle_atom_site_label_3
_geom_angle_site_symmetry_1
_geom_angle_site_symmetry_3
_geom_angle
_geom_angle_publ_flag
N1 Ni1 N1 3_655 . 180.0 y
N1 Ni1 N2 3_655 . 91.18(7) y
N1 Ni1 N2 . . 88.82(7) yes
N1 Ni1 N2 3_655 3_655 88.82(7) no
N1 Ni1 N2 . 3_655 91.18(7) y
N2 Ni1 N2 . 3_655 180.0 y
C1 N1 Ni1 . . 128.60(13) yes
C1 N1 H11 . . 108(2) no
Ni1 N1 H11 . . 124(2) no
C2 N2 Ni1 . . 129.70(14) y
C2 N2 H12 . . 112(2) no
Ni1 N2 H12 . . 118(2) no
C2 N3 C3 . . 118.05(17) y
C2 N3 C4 . . 119.55(16) y
C3 N3 C4 . . 113.65(17) y
C2 N4 C1 . . 118.46(16) y
C1 N5 H15A . . 111(2) no
C1 N5 H15B . . 116(3) no
H15A N5 H15B . . 123(3) no
N1 C1 N4 . . 127.12(17) yes
N1 C1 N5 . . 119.47(18) yes
N4 C1 N5 . . 113.32(17) yes
N2 C2 N4 . . 125.66(17) yes
N2 C2 N3 . . 119.64(17) yes
N4 C2 N3 . . 114.63(17) yes
N3 C3 H3A . . 109.5 no
N3 C3 H3B . . 109.5 no
H3A C3 H3B . . 109.5 no
N3 C3 H3C . . 109.5 no
H3A C3 H3C . . 109.5 no
H3B C3 H3C . . 109.5 no
N3 C4 H4A . . 109.5 no
N3 C4 H4B . . 109.5 no
H4A C4 H4B . . 109.5 no
N3 C4 H4C . . 109.5 no
H4A C4 H4C . . 109.5 no
H4B C4 H4C . . 109.5 no

loop_
_geom_bond_atom_site_label_1
_geom_bond_atom_site_label_2
_geom_bond_site_symmetry_2
_geom_bond_distance
_geom_bond_publ_flag
Ni1 N1 . 1.8480(17) y
Ni1 N1 3_655 1.8480(17) n
Ni1 N2 3_655 1.8543(16) n
Ni1 N2 . 1.8543(16) y
N1 C1 . 1.314(2) y
N1 H11 . 0.83(3) n
N2 C2 . 1.324(2) y
N2 H12 . 0.81(3) n
N3 C2 . 1.383(2) y
N3 C3 . 1.457(2) y
N3 C4 . 1.463(3) y
N4 C2 . 1.341(2) y
N4 C1 . 1.354(2) y
N5 C1 . 1.372(2) y
N5 H15A . 0.86(3) n
N5 H15B . 0.83(4) n
C3 H3A . 0.9800 n
C3 H3B . 0.9800 n
C3 H3C . 0.9800 n
C4 H4A . 0.9800 n
C4 H4B . 0.9800 n
C4 H4C . 0.9800 n

loop_
_geom_hbond_atom_site_label_D
_geom_hbond_atom_site_label_H
_geom_hbond_atom_site_label_A
_geom_hbond_site_symmetry_A
_geom_hbond_distance_DH
_geom_hbond_distance_HA
_geom_hbond_distance_DA
_geom_hbond_angle_DHA
_geom_hbond_publ_flag
N5 H15A N2 4_566 0.86(3) 2.43(3) 3.269(3) 164(3) yes
N1 H11 N4 2_645 0.83(3) 2.31(4) 3.100(2) 159(3) yes

loop_
_geom_torsion_atom_site_label_1
_geom_torsion_atom_site_label_2
_geom_torsion_atom_site_label_3
_geom_torsion_atom_site_label_4
_geom_torsion_site_symmetry_1
_geom_torsion
_geom_torsion_publ_flag
N2 Ni1 N1 C1 3_655 -168.71(17) y
N2 Ni1 N1 C1 . 11.29(17) yes
N1 Ni1 N2 C2 3_655 172.91(18) y
N1 Ni1 N2 C2 . -7.09(18) yes
N1 Ni1 N2 C2 3_655 172.91(18) y
Ni1 N1 C1 N4 . -6.5(3) yes
Ni1 N1 C1 N5 . 177.29(14) yes
C2 N4 C1 N1 . -7.0(3) yes
C2 N4 C1 N5 . 169.45(17) yes
Ni1 N2 C2 N4 . -2.8(3) yes
Ni1 N2 C2 N3 . -179.43(14) yes
C1 N4 C2 N2 . 11.5(3) yes
C1 N4 C2 N3 . -171.65(16) yes
C3 N3 C2 N2 . -14.8(3) no
C4 N3 C2 N2 . -160.38(18) no
C3 N3 C2 N4 . 168.15(18) no
C4 N3 C2 N4 . 22.6(3) no
